data_7700351
loop_
_publ_author_name
'Chen, Xiao-Gang'
'Zhang, Yao-Zu'
'Sun, Dong-Sheng'
'Gao, Ji-Xing'
'Hua, Xiu-Ni'
'Liao, Wei-Qiang'

_publ_section_title
;
 Above room-temperature dielectric and nonlinear optical switching
 materials based on
 [(CH<sub>3</sub>)<sub>3</sub>S]<sub>2</sub>[MBr<sub>4</sub>] (M = Cd, Mn
 and Zn).
;
_journal_issue 30
_journal_name_full 'Dalton transactions (Cambridge, England : 2003)'
_journal_page_first 11292
_journal_page_last 11297
_journal_paper_doi 10.1039/c9dt02045d
_journal_volume 48
_journal_year 2019
_chemical_formula_moiety 'Br4 Cd, 2(C3 H9 S)'
_chemical_formula_sum 'C6 H18 Br4 Cd S2'
_chemical_formula_weight 586.33
_space_group_crystal_system orthorhombic
_space_group_IT_number 19
_space_group_name_Hall 'P 2ac 2ab'
_space_group_name_H-M_alt 'P 21 21 21'
_symmetry_space_group_name_Hall 'P 2ac 2ab'
_symmetry_space_group_name_H-M 'P 21 21 21'
_atom_sites_solution_hydrogens geom
_audit_creation_method SHELXL-2014/7
_audit_update_record
;
2019-05-13 deposited with the CCDC.    2019-06-25 downloaded from the CCDC.
;
_cell_angle_alpha 90
_cell_angle_beta 90
_cell_angle_gamma 90
_cell_formula_units_Z 4
_cell_length_a 9.0610(5)
_cell_length_b 13.2205(9)
_cell_length_c 14.3990(7)
_cell_measurement_reflns_used 3245
_cell_measurement_temperature 273(2)
_cell_measurement_theta_max 31.540
_cell_measurement_theta_min 3.001
_cell_volume 1724.87(17)
_computing_cell_refinement 'CrystalClear (Rigaku Inc., 2008)'
_computing_data_collection 'CrystalClear (Rigaku Inc., 2008)'
_computing_data_reduction 'CrystalClear (Rigaku Inc., 2008)'
_computing_molecular_graphics 'DIAMOND (Brandenburg & Putz, 2005)'
_computing_structure_refinement 'SHELXL-2014/7 (Sheldrick, 2014)'
_computing_structure_solution 'SHELXL-2014/7 (Sheldrick, 2014)'
_diffrn_ambient_temperature 273(2)
_diffrn_measured_fraction_theta_full 0.999
_diffrn_measured_fraction_theta_max 0.810
_diffrn_measurement_device_type 'Rigaku SCXmini diffractometer'
_diffrn_measurement_method '\w scans'
_diffrn_radiation_type MoK\a
_diffrn_radiation_wavelength 0.71073
_diffrn_reflns_av_R_equivalents 0.0645
_diffrn_reflns_av_unetI/netI 0.1131
_diffrn_reflns_Laue_measured_fraction_full 0.999
_diffrn_reflns_Laue_measured_fraction_max 0.810
_diffrn_reflns_limit_h_max 13
_diffrn_reflns_limit_h_min -11
_diffrn_reflns_limit_k_max 19
_diffrn_reflns_limit_k_min -17
_diffrn_reflns_limit_l_max 21
_diffrn_reflns_limit_l_min -15
_diffrn_reflns_number 10051
_diffrn_reflns_point_group_measured_fraction_full 1.000
_diffrn_reflns_point_group_measured_fraction_max 0.809
_diffrn_reflns_theta_full 25.242
_diffrn_reflns_theta_max 31.540
_diffrn_reflns_theta_min 2.656
_exptl_absorpt_coefficient_mu 10.743
_exptl_absorpt_correction_T_max 0.117
_exptl_absorpt_correction_T_min 0.038
_exptl_absorpt_correction_type multi-scan
_exptl_crystal_colour Colorless
_exptl_crystal_density_diffrn 2.258
_exptl_crystal_description block
_exptl_crystal_F_000 1096
_exptl_crystal_size_max 0.38
_exptl_crystal_size_mid 0.28
_exptl_crystal_size_min 0.2
_exptl_transmission_factor_max 0.886
_exptl_transmission_factor_min 0.749
_refine_diff_density_max 0.939
_refine_diff_density_min -0.681
_refine_diff_density_rms 0.159
_refine_ls_abs_structure_details
;
 Refined as an inversion twin.
;
_refine_ls_abs_structure_Flack 0.743(19)
_refine_ls_extinction_method none
_refine_ls_goodness_of_fit_ref 1.021
_refine_ls_hydrogen_treatment constr
_refine_ls_matrix_type full
_refine_ls_number_parameters 125
_refine_ls_number_reflns 4398
_refine_ls_number_restraints 0
_refine_ls_restrained_S_all 1.021
_refine_ls_R_factor_all 0.1134
_refine_ls_R_factor_gt 0.0606
_refine_ls_shift/su_max 0.001
_refine_ls_shift/su_mean 0.000
_refine_ls_structure_factor_coef Fsqd
_refine_ls_weighting_details 'w=1/[\s^2^(Fo^2^)+(0.0301P)^2^] where P=(Fo^2^+2Fc^2^)/3'
_refine_ls_weighting_scheme calc
_refine_ls_wR_factor_gt 0.0926
_refine_ls_wR_factor_ref 0.1034
_reflns_Friedel_coverage 0.775
_reflns_Friedel_fraction_full 1.000
_reflns_Friedel_fraction_max 0.808
_reflns_number_gt 3245
_reflns_number_total 5766
_reflns_threshold_expression 'I > 2\s(I)'
_cod_data_source_file c9dt02045d2.cif
_cod_data_source_block P212121
_cod_depositor_comments 'Adding full bibliography for 7700351--7700355.cif.'
_cod_database_code 7700351
_shelx_shelxl_version_number 2014/7
_shelx_space_group_comment
;
The symmetry employed for this shelxl refinement is uniquely defined
by the following loop, which should always be used as a source of
symmetry information in preference to the above space-group names.
They are only intended as comments.
;
_shelx_estimated_absorpt_t_min 0.330
_shelx_estimated_absorpt_t_max 0.624

loop_
_space_group_symop_operation_xyz
'x, y, z'
'-x+1/2, -y, z+1/2'
'-x, y+1/2, -z+1/2'
'x+1/2, -y+1/2, -z'

loop_
_atom_site_label
_atom_site_type_symbol
_atom_site_fract_x
_atom_site_fract_y
_atom_site_fract_z
_atom_site_U_iso_or_equiv
_atom_site_adp_type
_atom_site_occupancy
_atom_site_site_symmetry_order
_atom_site_calc_flag
_atom_site_refinement_flags_posn
_atom_site_refinement_flags_adp
Cd1 Cd 0.92746(9) 0.50427(7) 0.93973(5) 0.0378(2) Uani 1 1 d . .
Br1 Br 0.66043(14) 0.55025(12) 0.89463(9) 0.0545(4) Uani 1 1 d . .
Br2 Br 0.9578(2) 0.31165(11) 0.92679(10) 0.0722(5) Uani 1 1 d . .
Br3 Br 0.97982(14) 0.57459(11) 1.10424(8) 0.0484(4) Uani 1 1 d . .
Br4 Br 1.10595(15) 0.59410(11) 0.82640(8) 0.0528(4) Uani 1 1 d . .
S1 S 0.3758(4) 0.2490(2) 0.7712(2) 0.0423(8) Uani 1 1 d . .
S2 S 0.1179(4) 0.4016(3) 0.63501(19) 0.0449(8) Uani 1 1 d . .
C1 C 0.3731(17) 0.3565(11) 0.8461(9) 0.065(4) Uani 1 1 d . .
H1A H 0.4321 0.4095 0.8197 0.098 Uiso 1 1 calc R U
H1B H 0.4123 0.3381 0.9057 0.098 Uiso 1 1 calc R U
H1C H 0.2733 0.3798 0.8533 0.098 Uiso 1 1 calc R U
C2 C 0.5550(15) 0.2049(13) 0.7877(11) 0.070(4) Uani 1 1 d . .
H2A H 0.5776 0.2045 0.8528 0.104 Uiso 1 1 calc R U
H2B H 0.6231 0.2483 0.7558 0.104 Uiso 1 1 calc R U
H2C H 0.5631 0.1374 0.7635 0.104 Uiso 1 1 calc R U
C3 C 0.2664(15) 0.1605(10) 0.8341(9) 0.049(3) Uani 1 1 d . .
H3A H 0.3002 0.1571 0.8972 0.073 Uiso 1 1 calc R U
H3B H 0.2749 0.0949 0.8059 0.073 Uiso 1 1 calc R U
H3C H 0.1650 0.1817 0.8331 0.073 Uiso 1 1 calc R U
C4 C 0.1399(15) 0.3150(11) 0.5425(9) 0.058(4) Uani 1 1 d . .
H4A H 0.0635 0.3258 0.4974 0.087 Uiso 1 1 calc R U
H4B H 0.1335 0.2472 0.5660 0.087 Uiso 1 1 calc R U
H4C H 0.2345 0.3251 0.5140 0.087 Uiso 1 1 calc R U
C5 C -0.0748(15) 0.3904(11) 0.6591(9) 0.057(4) Uani 1 1 d . .
H5A H -0.0962 0.3228 0.6794 0.086 Uiso 1 1 calc R U
H5B H -0.1301 0.4049 0.6038 0.086 Uiso 1 1 calc R U
H5C H -0.1017 0.4375 0.7069 0.086 Uiso 1 1 calc R U
C6 C 0.1284(15) 0.5223(9) 0.5771(8) 0.053(4) Uani 1 1 d . .
H6A H 0.0512 0.5269 0.5317 0.079 Uiso 1 1 calc R U
H6B H 0.2224 0.5287 0.5470 0.079 Uiso 1 1 calc R U
H6C H 0.1171 0.5756 0.6219 0.079 Uiso 1 1 calc R U

loop_
_atom_site_aniso_label
_atom_site_aniso_U_11
_atom_site_aniso_U_22
_atom_site_aniso_U_33
_atom_site_aniso_U_23
_atom_site_aniso_U_13
_atom_site_aniso_U_12
Cd1 0.0413(5) 0.0334(5) 0.0388(4) -0.0011(4) 0.0041(4) -0.0012(4)
Br1 0.0393(8) 0.0718(11) 0.0524(7) 0.0092(7) -0.0025(6) -0.0034(7)
Br2 0.1079(14) 0.0332(8) 0.0754(10) -0.0005(7) 0.0346(9) 0.0103(8)
Br3 0.0497(8) 0.0542(9) 0.0412(6) -0.0069(6) -0.0035(5) -0.0085(7)
Br4 0.0555(9) 0.0483(9) 0.0545(7) -0.0004(6) 0.0190(6) -0.0117(7)
S1 0.049(2) 0.034(2) 0.0432(16) 0.0012(13) -0.0012(13) 0.0061(16)
S2 0.044(2) 0.041(2) 0.0495(17) 0.0051(14) -0.0076(13) 0.0010(16)
C1 0.073(11) 0.052(10) 0.070(9) -0.011(7) 0.002(7) -0.009(8)
C2 0.041(9) 0.077(13) 0.090(11) 0.000(9) -0.003(7) 0.009(8)
C3 0.056(9) 0.031(8) 0.060(8) -0.003(6) 0.000(7) -0.001(7)
C4 0.050(9) 0.046(10) 0.079(10) -0.010(7) 0.004(7) 0.014(7)
C5 0.055(9) 0.051(10) 0.065(8) 0.004(7) 0.002(6) 0.007(8)
C6 0.065(9) 0.033(8) 0.060(8) 0.012(6) -0.011(6) 0.001(6)

loop_
_atom_type_symbol
_atom_type_description
_atom_type_scat_dispersion_real
_atom_type_scat_dispersion_imag
_atom_type_scat_source
C C 0.0033 0.0016 'International Tables Vol C Tables 4.2.6.8 and 6.1.1.4'
H H 0.0000 0.0000 'International Tables Vol C Tables 4.2.6.8 and 6.1.1.4'
S S 0.1246 0.1234 'International Tables Vol C Tables 4.2.6.8 and 6.1.1.4'
Br Br -0.2901 2.4595 'International Tables Vol C Tables 4.2.6.8 and 6.1.1.4'
Cd Cd -0.8075 1.2024 'International Tables Vol C Tables 4.2.6.8 and 6.1.1.4'

loop_
_geom_angle_atom_site_label_1
_geom_angle_atom_site_label_2
_geom_angle_atom_site_label_3
_geom_angle
Br2 Cd1 Br1 108.42(7)
Br2 Cd1 Br4 110.03(6)
Br1 Cd1 Br4 108.65(5)
Br2 Cd1 Br3 113.76(6)
Br1 Cd1 Br3 108.53(5)
Br4 Cd1 Br3 107.33(5)
C2 S1 C3 103.3(7)
C2 S1 C1 101.4(8)
C3 S1 C1 102.0(6)
C4 S2 C5 101.7(7)
C4 S2 C6 102.6(6)
C5 S2 C6 102.4(7)

loop_
_geom_bond_atom_site_label_1
_geom_bond_atom_site_label_2
_geom_bond_distance
Cd1 Br2 2.5682(17)
Cd1 Br1 2.5778(15)
Cd1 Br4 2.5863(14)
Cd1 Br3 2.5885(14)
S1 C2 1.741(14)
S1 C3 1.781(12)
S1 C1 1.784(14)
S2 C4 1.767(13)
S2 C5 1.786(14)
S2 C6 1.803(12)
